data_1556389
loop_
_publ_author_name
'Zhang, Shaoguang'
'Zhan, Ming'
'Wang, Qifeng'
'Wang, Chao'
'Zhang, Wen-Xiong'
'Xi, Zhenfeng'

_publ_section_title
;
 Synthesis of semibullvalene derivatives via Co2(CO)8-mediated
 cyclodimerization of 1,4-dilithio-1,3-butadienes
;
_journal_issue 2
_journal_name_full 'Org. Chem. Front.'
_journal_page_first 130
_journal_paper_doi 10.1039/C3QO00019B
_journal_volume 1
_journal_year 2014
_chemical_formula_sum 'C32 H56'
_chemical_formula_weight 440.77
_space_group_IT_number 15
_space_group_name_Hall '-C 2yc'
_space_group_name_H-M_alt 'C 1 2/c 1'
_symmetry_cell_setting monoclinic
_symmetry_space_group_name_H-M 'C 1 2/c 1'
_atom_sites_solution_hydrogens geom
_atom_sites_solution_primary direct
_atom_sites_solution_secondary difmap
_audit_creation_method SHELXL-97
_cell_angle_alpha 90.00
_cell_angle_beta 122.27(3)
_cell_angle_gamma 90.00
_cell_formula_units_Z 16
_cell_length_a 35.265(7)
_cell_length_b 19.026(4)
_cell_length_c 21.174(4)
_cell_measurement_reflns_used 22640
_cell_measurement_temperature 143(2)
_cell_measurement_theta_max 25.03
_cell_measurement_theta_min 1.93
_cell_volume 12012(6)
_computing_cell_refinement Rapid-AUTO
_computing_data_collection 'Rapid-AUTO (Rigaku,2000)'
_computing_data_reduction 'CrystalStructure (Rigaku/MSC,2000)'
_computing_molecular_graphics 'Siemens SHELXTL V4.2,(Sheldrick,1990)'
_computing_publication_material SHELXL-97,(Sheldrick,1997)
_computing_structure_refinement SHELXL-97,(Sheldrick,1997)
_computing_structure_solution SHELXS-97,(Sheldrick,1997)
_diffrn_ambient_temperature 143(2)
_diffrn_detector_area_resol_mean 10.00
_diffrn_measured_fraction_theta_full 0.967
_diffrn_measured_fraction_theta_max 0.967
_diffrn_measurement_device_type 'Rigaku RAXIS RAPID IP'
_diffrn_measurement_method \W
_diffrn_radiation_monochromator graphite
_diffrn_radiation_source 'fine-focus sealed tube'
_diffrn_radiation_type MoK\a
_diffrn_radiation_wavelength 0.71073
_diffrn_reflns_av_R_equivalents 0.0382
_diffrn_reflns_av_sigmaI/netI 0.1049
_diffrn_reflns_limit_h_max 41
_diffrn_reflns_limit_h_min -41
_diffrn_reflns_limit_k_max 22
_diffrn_reflns_limit_k_min -22
_diffrn_reflns_limit_l_max 20
_diffrn_reflns_limit_l_min -25
_diffrn_reflns_number 22640
_diffrn_reflns_theta_full 25.03
_diffrn_reflns_theta_max 25.03
_diffrn_reflns_theta_min 1.93
_diffrn_standards_decay_% 0
_diffrn_standards_interval_count 0
_diffrn_standards_interval_time 0
_diffrn_standards_number 0
_exptl_absorpt_coefficient_mu 0.054
_exptl_absorpt_correction_T_max 0.987
_exptl_absorpt_correction_T_min 0.973
_exptl_absorpt_correction_type empirical
_exptl_absorpt_process_details
; 
                                  HIGASHI, T. (1995). Abscor-Empirical
                                  Absorption Correction based on Fourier
                                  Series Approximation.
                                  Rigaku Corporation,Tokyo,Japan.
;
_exptl_crystal_colour colourless
_exptl_crystal_density_diffrn 0.975
_exptl_crystal_density_method 'not measured'
_exptl_crystal_description block
_exptl_crystal_F_000 3968
_exptl_crystal_size_max 0.50
_exptl_crystal_size_mid 0.40
_exptl_crystal_size_min 0.25
_refine_diff_density_max 0.277
_refine_diff_density_min -0.213
_refine_diff_density_rms 0.039
_refine_ls_extinction_coef 0.00134(6)
_refine_ls_extinction_expression Fc^*^=kFc[1+0.001xFc^2^\l^3^/sin(2\q)]^-1/4^
_refine_ls_extinction_method SHELXL
_refine_ls_goodness_of_fit_ref 0.987
_refine_ls_hydrogen_treatment constr
_refine_ls_matrix_type full
_refine_ls_number_parameters 578
_refine_ls_number_reflns 10249
_refine_ls_number_restraints 0
_refine_ls_restrained_S_all 0.987
_refine_ls_R_factor_all 0.1197
_refine_ls_R_factor_gt 0.0548
_refine_ls_shift/su_max 0.000
_refine_ls_shift/su_mean 0.000
_refine_ls_structure_factor_coef Fsqd
_refine_ls_weighting_details 'calc w=1/[\s^2^(Fo^2^)+(0.0450P)^2^+0.0000P] where P=(Fo^2^+2Fc^2^)/3'
_refine_ls_weighting_scheme calc
_refine_ls_wR_factor_gt 0.1098
_refine_ls_wR_factor_ref 0.1208
_reflns_number_gt 5201
_reflns_number_total 10249
_reflns_threshold_expression >2sigma(I)
_cod_data_source_file c3qo00019b.txt
_cod_data_source_block a
_cod_original_cell_volume 12012(4)
_cod_original_sg_symbol_H-M C2/c
_cod_database_code 1556389

loop_
_symmetry_equiv_pos_as_xyz
'x, y, z'
'-x, y, -z+1/2'
'x+1/2, y+1/2, z'
'-x+1/2, y+1/2, -z+1/2'
'-x, -y, -z'
'x, -y, z-1/2'
'-x+1/2, -y+1/2, -z'
'x+1/2, -y+1/2, z-1/2'

loop_
_atom_site_label
_atom_site_type_symbol
_atom_site_fract_x
_atom_site_fract_y
_atom_site_fract_z
_atom_site_U_iso_or_equiv
_atom_site_adp_type
_atom_site_occupancy
_atom_site_symmetry_multiplicity
_atom_site_calc_flag
_atom_site_refinement_flags
C1 C 0.08579(7) 0.70119(12) 0.48296(13) 0.0340(6) Uani 1 1 d .
C2 C 0.09694(7) 0.76877(11) 0.52309(12) 0.0269(6) Uani 1 1 d .
C3 C 0.14165(7) 0.77430(12) 0.57354(12) 0.0296(6) Uani 1 1 d .
C4 C 0.16651(7) 0.71365(11) 0.56418(12) 0.0237(5) Uani 1 1 d .
C5 C 0.17335(8) 0.74702(12) 0.50443(13) 0.0323(6) Uani 1 1 d .
C6 C 0.14084(7) 0.72689(11) 0.43524(12) 0.0267(6) Uani 1 1 d .
C7 C 0.11134(7) 0.67509(12) 0.43841(12) 0.0301(6) Uani 1 1 d .
C8 C 0.12868(7) 0.65863(11) 0.51926(12) 0.0248(5) Uani 1 1 d .
C9 C 0.04010(7) 0.66868(13) 0.45625(12) 0.0358(6) Uani 1 1 d .
H9A H 0.0428 0.6180 0.4553 0.043 Uiso 1 1 calc R
H9B H 0.0321 0.6795 0.4925 0.043 Uiso 1 1 calc R
C10 C 0.00197(7) 0.69255(13) 0.37968(13) 0.0395(7) Uani 1 1 d .
H10A H -0.0014 0.7431 0.3800 0.047 Uiso 1 1 calc R
H10B H 0.0093 0.6814 0.3427 0.047 Uiso 1 1 calc R
C11 C -0.04202(7) 0.65730(14) 0.35815(14) 0.0523(8) Uani 1 1 d .
H11A H -0.0653 0.6733 0.3096 0.078 Uiso 1 1 calc R
H11B H -0.0496 0.6690 0.3941 0.078 Uiso 1 1 calc R
H11C H -0.0389 0.6073 0.3571 0.078 Uiso 1 1 calc R
C12 C 0.06269(7) 0.82422(12) 0.50893(13) 0.0330(6) Uani 1 1 d .
H12A H 0.0729 0.8496 0.5551 0.040 Uiso 1 1 calc R
H12B H 0.0347 0.8011 0.4950 0.040 Uiso 1 1 calc R
C13 C 0.05358(8) 0.87691(12) 0.44822(13) 0.0384(6) Uani 1 1 d .
H13A H 0.0810 0.9023 0.4632 0.046 Uiso 1 1 calc R
H13B H 0.0447 0.8517 0.4025 0.046 Uiso 1 1 calc R
C14 C 0.01705(8) 0.92924(13) 0.43316(15) 0.0495(8) Uani 1 1 d .
H14A H 0.0126 0.9614 0.3948 0.074 Uiso 1 1 calc R
H14B H 0.0259 0.9549 0.4781 0.074 Uiso 1 1 calc R
H14C H -0.0104 0.9045 0.4171 0.074 Uiso 1 1 calc R
C15 C 0.16473(7) 0.83292(12) 0.62916(12) 0.0323(6) Uani 1 1 d .
H15A H 0.1479 0.8761 0.6083 0.039 Uiso 1 1 calc R
H15B H 0.1944 0.8399 0.6378 0.039 Uiso 1 1 calc R
C16 C 0.16909(8) 0.81815(13) 0.70336(13) 0.0423(7) Uani 1 1 d .
H16A H 0.1394 0.8158 0.6955 0.051 Uiso 1 1 calc R
H16B H 0.1833 0.7728 0.7219 0.051 Uiso 1 1 calc R
C17 C 0.19631(8) 0.87399(14) 0.76163(13) 0.0519(8) Uani 1 1 d .
H17A H 0.1982 0.8625 0.8074 0.078 Uiso 1 1 calc R
H17B H 0.1820 0.9189 0.7441 0.078 Uiso 1 1 calc R
H17C H 0.2259 0.8760 0.7703 0.078 Uiso 1 1 calc R
C18 C 0.20986(7) 0.68734(11) 0.63318(12) 0.0264(5) Uani 1 1 d .
H18A H 0.2267 0.7275 0.6634 0.032 Uiso 1 1 calc R
H18B H 0.2022 0.6586 0.6627 0.032 Uiso 1 1 calc R
C19 C 0.23971(7) 0.64458(11) 0.61564(12) 0.0301(6) Uani 1 1 d .
H19A H 0.2218 0.6083 0.5797 0.036 Uiso 1 1 calc R
H19B H 0.2511 0.6751 0.5928 0.036 Uiso 1 1 calc R
C20 C 0.27901(8) 0.61034(13) 0.68430(13) 0.0474(7) Uani 1 1 d .
H20A H 0.2964 0.5839 0.6700 0.071 Uiso 1 1 calc R
H20B H 0.2680 0.5795 0.7068 0.071 Uiso 1 1 calc R
H20C H 0.2975 0.6460 0.7195 0.071 Uiso 1 1 calc R
C21 C 0.20917(7) 0.80199(11) 0.52425(12) 0.0305(6) Uani 1 1 d .
H21A H 0.2256 0.7884 0.5014 0.037 Uiso 1 1 calc R
H21B H 0.2301 0.8010 0.5779 0.037 Uiso 1 1 calc R
C22 C 0.19338(8) 0.87739(12) 0.50154(13) 0.0345(6) Uani 1 1 d .
H22A H 0.1768 0.8811 0.4475 0.041 Uiso 1 1 calc R
H22B H 0.1733 0.8898 0.5179 0.041 Uiso 1 1 calc R
C23 C 0.23246(9) 0.92882(13) 0.53510(14) 0.0509(8) Uani 1 1 d .
H23A H 0.2212 0.9758 0.5200 0.076 Uiso 1 1 calc R
H23B H 0.2520 0.9175 0.5179 0.076 Uiso 1 1 calc R
H23C H 0.2488 0.9256 0.5886 0.076 Uiso 1 1 calc R
C24 C 0.13308(7) 0.75538(12) 0.36281(12) 0.0315(6) Uani 1 1 d .
H24A H 0.1282 0.7164 0.3297 0.038 Uiso 1 1 calc R
H24B H 0.1598 0.7801 0.3728 0.038 Uiso 1 1 calc R
C25 C 0.09296(8) 0.80537(13) 0.32341(12) 0.0369(6) Uani 1 1 d .
H25A H 0.0660 0.7800 0.3110 0.044 Uiso 1 1 calc R
H25B H 0.0971 0.8430 0.3574 0.044 Uiso 1 1 calc R
C26 C 0.08681(8) 0.83677(13) 0.25311(13) 0.0482(7) Uani 1 1 d .
H26A H 0.0613 0.8676 0.2307 0.072 Uiso 1 1 calc R
H26B H 0.0820 0.7998 0.2187 0.072 Uiso 1 1 calc R
H26C H 0.1132 0.8628 0.2652 0.072 Uiso 1 1 calc R
C27 C 0.08938(7) 0.62004(12) 0.37741(12) 0.0333(6) Uani 1 1 d .
H27A H 0.0729 0.6432 0.3292 0.040 Uiso 1 1 calc R
H27B H 0.0681 0.5933 0.3835 0.040 Uiso 1 1 calc R
C28 C 0.12360(8) 0.56993(12) 0.37895(13) 0.0398(7) Uani 1 1 d .
H28A H 0.1448 0.5969 0.3728 0.048 Uiso 1 1 calc R
H28B H 0.1402 0.5473 0.4275 0.048 Uiso 1 1 calc R
C29 C 0.10284(9) 0.51401(13) 0.31913(15) 0.0572(8) Uani 1 1 d .
H29A H 0.1260 0.4841 0.3233 0.086 Uiso 1 1 calc R
H29B H 0.0872 0.5359 0.2708 0.086 Uiso 1 1 calc R
H29C H 0.0822 0.4865 0.3252 0.086 Uiso 1 1 calc R
C30 C 0.13049(7) 0.58606(11) 0.55034(12) 0.0288(6) Uani 1 1 d .
H30A H 0.1602 0.5665 0.5702 0.035 Uiso 1 1 calc R
H30B H 0.1092 0.5559 0.5099 0.035 Uiso 1 1 calc R
C31 C 0.12009(8) 0.58563(12) 0.61182(13) 0.0316(6) Uani 1 1 d .
H31A H 0.1403 0.6177 0.6512 0.038 Uiso 1 1 calc R
H31B H 0.0897 0.6025 0.5914 0.038 Uiso 1 1 calc R
C32 C 0.12463(9) 0.51318(13) 0.64496(14) 0.0530(8) Uani 1 1 d .
H32A H 0.1179 0.5157 0.6832 0.079 Uiso 1 1 calc R
H32B H 0.1548 0.4965 0.6661 0.079 Uiso 1 1 calc R
H32C H 0.1041 0.4815 0.6065 0.079 Uiso 1 1 calc R
C33 C 0.16717(8) 0.81612(13) 1.03718(13) 0.0378(6) Uani 1 1 d .
C34 C 0.15512(7) 0.80646(12) 0.96396(13) 0.0320(6) Uani 1 1 d .
C35 C 0.13564(12) 0.74046(14) 0.93801(15) 0.0688(10) Uani 1 1 d .
C36 C 0.13609(7) 0.70008(12) 1.00018(12) 0.0292(6) Uani 1 1 d .
C37 C 0.08656(7) 0.71456(12) 0.95195(13) 0.0374(6) Uani 1 1 d .
C38 C 0.07553(7) 0.77203(12) 0.98047(12) 0.0293(6) Uani 1 1 d .
C39 C 0.11262(9) 0.79743(15) 1.04462(14) 0.0589(9) Uani 1 1 d .
C40 C 0.15338(7) 0.75459(12) 1.06477(12) 0.0283(6) Uani 1 1 d .
C41 C 0.20060(7) 0.87124(12) 1.08831(13) 0.0380(6) Uani 1 1 d .
H41A H 0.1966 0.8800 1.1295 0.046 Uiso 1 1 calc R
H41B H 0.1948 0.9148 1.0608 0.046 Uiso 1 1 calc R
C42 C 0.24883(7) 0.84864(13) 1.11921(13) 0.0383(6) Uani 1 1 d .
H42A H 0.2546 0.8052 1.1469 0.046 Uiso 1 1 calc R
H42B H 0.2527 0.8395 1.0780 0.046 Uiso 1 1 calc R
C43 C 0.28254(8) 0.90378(13) 1.16997(14) 0.0494(8) Uani 1 1 d .
H43A H 0.3124 0.8874 1.1877 0.074 Uiso 1 1 calc R
H43B H 0.2794 0.9121 1.2117 0.074 Uiso 1 1 calc R
H43C H 0.2772 0.9467 1.1426 0.074 Uiso 1 1 calc R
C44 C 0.16039(8) 0.86205(12) 0.91797(13) 0.0386(7) Uani 1 1 d .
H44A H 0.1609 0.8393 0.8774 0.046 Uiso 1 1 calc R
H44B H 0.1890 0.8854 0.9492 0.046 Uiso 1 1 calc R
C45 C 0.12313(8) 0.91733(12) 0.88522(13) 0.0372(6) Uani 1 1 d .
H45A H 0.0945 0.8939 0.8542 0.045 Uiso 1 1 calc R
H45B H 0.1227 0.9403 0.9258 0.045 Uiso 1 1 calc R
C46 C 0.12841(9) 0.97305(13) 0.83871(14) 0.0484(7) Uani 1 1 d .
H46A H 0.1039 1.0057 0.8195 0.073 Uiso 1 1 calc R
H46B H 0.1284 0.9509 0.7980 0.073 Uiso 1 1 calc R
H46C H 0.1562 0.9976 0.8694 0.073 Uiso 1 1 calc R
C47 C 0.13123(9) 0.70620(13) 0.86963(13) 0.0449(7) Uani 1 1 d .
H47A H 0.1586 0.7149 0.8705 0.054 Uiso 1 1 calc R
H47B H 0.1287 0.6558 0.8733 0.054 Uiso 1 1 calc R
C48 C 0.09187(8) 0.73063(13) 0.79498(13) 0.0438(7) Uani 1 1 d .
H48A H 0.0643 0.7231 0.7939 0.053 Uiso 1 1 calc R
H48B H 0.0947 0.7807 0.7896 0.053 Uiso 1 1 calc R
C49 C 0.08898(8) 0.69217(13) 0.72979(13) 0.0451(7) Uani 1 1 d .
H49A H 0.0637 0.7094 0.6838 0.068 Uiso 1 1 calc R
H49B H 0.0854 0.6427 0.7342 0.068 Uiso 1 1 calc R
H49C H 0.1160 0.7001 0.7301 0.068 Uiso 1 1 calc R
C50 C 0.15564(7) 0.62641(12) 1.01694(12) 0.0295(6) Uani 1 1 d .
H50A H 0.1361 0.5961 0.9750 0.035 Uiso 1 1 calc R
H50B H 0.1562 0.6085 1.0604 0.035 Uiso 1 1 calc R
C51 C 0.20301(7) 0.62271(12) 1.03160(13) 0.0332(6) Uani 1 1 d .
H51A H 0.2019 0.6340 0.9860 0.040 Uiso 1 1 calc R
H51B H 0.2217 0.6575 1.0689 0.040 Uiso 1 1 calc R
C52 C 0.22388(8) 0.55098(12) 1.05846(15) 0.0444(7) Uani 1 1 d .
H52A H 0.2536 0.5511 1.0674 0.067 Uiso 1 1 calc R
H52B H 0.2060 0.5165 1.0211 0.067 Uiso 1 1 calc R
H52C H 0.2254 0.5397 1.1039 0.067 Uiso 1 1 calc R
C53 C 0.05260(7) 0.66050(12) 0.90036(13) 0.0378(6) Uani 1 1 d .
H53A H 0.0650 0.6335 0.8767 0.045 Uiso 1 1 calc R
H53B H 0.0260 0.6843 0.8614 0.045 Uiso 1 1 calc R
C54 C 0.03972(8) 0.61090(14) 0.94231(14) 0.0475(7) Uani 1 1 d .
H54A H 0.0668 0.5906 0.9840 0.057 Uiso 1 1 calc R
H54B H 0.0252 0.6378 0.9625 0.057 Uiso 1 1 calc R
C55 C 0.00885(9) 0.55222(14) 0.89479(16) 0.0644(9) Uani 1 1 d .
H55A H 0.0019 0.5233 0.9245 0.097 Uiso 1 1 calc R
H55B H 0.0233 0.5243 0.8758 0.097 Uiso 1 1 calc R
H55C H -0.0183 0.5717 0.8538 0.097 Uiso 1 1 calc R
C56 C 0.02900(7) 0.80377(12) 0.94231(13) 0.0345(6) Uani 1 1 d .
H56A H 0.0266 0.8310 0.9788 0.041 Uiso 1 1 calc R
H56B H 0.0073 0.7659 0.9254 0.041 Uiso 1 1 calc R
C57 C 0.01692(8) 0.85055(13) 0.87643(13) 0.0406(7) Uani 1 1 d .
H57A H 0.0171 0.8227 0.8382 0.049 Uiso 1 1 calc R
H57B H 0.0397 0.8866 0.8923 0.049 Uiso 1 1 calc R
C58 C -0.02884(7) 0.88581(13) 0.84243(13) 0.0449(7) Uani 1 1 d .
H58A H -0.0344 0.9150 0.8014 0.067 Uiso 1 1 calc R
H58B H -0.0292 0.9141 0.8796 0.067 Uiso 1 1 calc R
H58C H -0.0517 0.8505 0.8249 0.067 Uiso 1 1 calc R
C59 C 0.11052(8) 0.84968(12) 1.09694(12) 0.0361(6) Uani 1 1 d .
H59A H 0.1386 0.8472 1.1450 0.043 Uiso 1 1 calc R
H59B H 0.0869 0.8350 1.1045 0.043 Uiso 1 1 calc R
C60 C 0.10222(8) 0.92586(12) 1.07144(13) 0.0354(6) Uani 1 1 d .
H60A H 0.1233 0.9394 1.0575 0.042 Uiso 1 1 calc R
H60B H 0.0722 0.9302 1.0275 0.042 Uiso 1 1 calc R
C61 C 0.10702(8) 0.97564(12) 1.13135(13) 0.0419(7) Uani 1 1 d .
H61A H 0.1013 1.0229 1.1126 0.063 Uiso 1 1 calc R
H61B H 0.1369 0.9725 1.1746 0.063 Uiso 1 1 calc R
H61C H 0.0859 0.9630 1.1448 0.063 Uiso 1 1 calc R
C62 C 0.18200(7) 0.72872(12) 1.14531(12) 0.0301(6) Uani 1 1 d .
H62A H 0.1972 0.7687 1.1776 0.036 Uiso 1 1 calc R
H62B H 0.2048 0.6971 1.1494 0.036 Uiso 1 1 calc R
C63 C 0.15537(7) 0.69063(12) 1.17320(12) 0.0310(6) Uani 1 1 d .
H63A H 0.1350 0.7238 1.1748 0.037 Uiso 1 1 calc R
H63B H 0.1374 0.6540 1.1378 0.037 Uiso 1 1 calc R
C64 C 0.18454(8) 0.65809(14) 1.24962(13) 0.0461(7) Uani 1 1 d .
H64A H 0.1660 0.6348 1.2636 0.069 Uiso 1 1 calc R
H64B H 0.2017 0.6942 1.2854 0.069 Uiso 1 1 calc R
H64C H 0.2045 0.6247 1.2484 0.069 Uiso 1 1 calc R

loop_
_atom_site_aniso_label
_atom_site_aniso_U_11
_atom_site_aniso_U_22
_atom_site_aniso_U_33
_atom_site_aniso_U_23
_atom_site_aniso_U_13
_atom_site_aniso_U_12
C1 0.0203(13) 0.0264(14) 0.0455(15) 0.0018(12) 0.0109(12) 0.0003(11)
C2 0.0276(14) 0.0224(13) 0.0364(14) 0.0029(12) 0.0209(12) 0.0054(11)
C3 0.0264(14) 0.0208(13) 0.0424(15) -0.0037(12) 0.0189(12) 0.0015(11)
C4 0.0217(12) 0.0200(13) 0.0319(13) 0.0005(11) 0.0160(11) 0.0018(10)
C5 0.0315(14) 0.0275(14) 0.0380(15) 0.0012(12) 0.0187(13) -0.0045(12)
C6 0.0259(13) 0.0245(13) 0.0336(15) 0.0014(12) 0.0186(12) 0.0029(11)
C7 0.0299(13) 0.0279(14) 0.0347(15) -0.0021(12) 0.0188(12) -0.0017(12)
C8 0.0238(13) 0.0203(13) 0.0322(14) 0.0008(11) 0.0162(11) 0.0033(11)
C9 0.0237(13) 0.0305(15) 0.0504(17) -0.0007(13) 0.0178(12) 0.0005(12)
C10 0.0249(14) 0.0404(16) 0.0487(16) 0.0043(14) 0.0166(12) 0.0033(13)
C11 0.0254(14) 0.0553(19) 0.0610(19) 0.0025(16) 0.0128(13) -0.0045(14)
C12 0.0261(13) 0.0276(14) 0.0475(15) -0.0025(12) 0.0212(12) 0.0045(11)
C13 0.0318(14) 0.0318(15) 0.0515(17) 0.0064(13) 0.0221(13) 0.0087(12)
C14 0.0380(16) 0.0345(17) 0.0649(19) 0.0016(14) 0.0200(14) 0.0128(13)
C15 0.0270(13) 0.0289(14) 0.0437(15) 0.0008(12) 0.0206(12) 0.0040(12)
C16 0.0388(15) 0.0416(17) 0.0544(18) -0.0005(14) 0.0302(14) 0.0024(14)
C17 0.0495(17) 0.061(2) 0.0442(17) -0.0037(16) 0.0243(14) 0.0146(16)
C18 0.0251(13) 0.0219(13) 0.0337(14) 0.0026(11) 0.0166(11) 0.0029(11)
C19 0.0256(13) 0.0237(14) 0.0413(15) 0.0023(12) 0.0181(12) 0.0027(11)
C20 0.0333(15) 0.0478(18) 0.0519(17) -0.0015(14) 0.0166(13) 0.0157(14)
C21 0.0296(13) 0.0278(14) 0.0396(15) 0.0000(12) 0.0221(12) -0.0010(12)
C22 0.0389(15) 0.0252(14) 0.0450(16) 0.0019(12) 0.0261(13) -0.0008(12)
C23 0.0637(19) 0.0303(16) 0.0643(19) -0.0032(15) 0.0379(16) -0.0105(15)
C24 0.0328(14) 0.0304(14) 0.0343(15) -0.0004(12) 0.0199(12) -0.0029(12)
C25 0.0389(15) 0.0339(15) 0.0401(15) 0.0066(13) 0.0226(13) 0.0012(13)
C26 0.0568(18) 0.0393(17) 0.0455(17) 0.0091(14) 0.0254(15) 0.0009(15)
C27 0.0331(14) 0.0311(15) 0.0385(15) 0.0007(12) 0.0209(12) 0.0000(12)
C28 0.0429(16) 0.0342(16) 0.0473(17) 0.0048(13) 0.0274(14) 0.0078(13)
C29 0.079(2) 0.0402(18) 0.068(2) -0.0051(16) 0.0493(18) 0.0077(16)
C30 0.0285(13) 0.0246(13) 0.0350(14) 0.0017(11) 0.0182(12) 0.0021(11)
C31 0.0314(14) 0.0309(14) 0.0376(14) 0.0005(12) 0.0219(12) -0.0009(12)
C32 0.080(2) 0.0347(17) 0.0611(19) 0.0032(15) 0.0491(17) -0.0071(15)
C33 0.0388(15) 0.0358(16) 0.0375(16) -0.0040(13) 0.0194(12) -0.0161(13)
C34 0.0309(14) 0.0242(14) 0.0436(16) 0.0044(13) 0.0217(12) 0.0022(12)
C35 0.143(3) 0.0260(16) 0.0478(19) -0.0005(15) 0.058(2) 0.0064(19)
C36 0.0254(13) 0.0240(13) 0.0369(15) 0.0003(12) 0.0158(12) 0.0036(11)
C37 0.0245(14) 0.0313(15) 0.0524(17) -0.0116(13) 0.0178(13) -0.0022(12)
C38 0.0259(13) 0.0292(14) 0.0311(14) -0.0019(12) 0.0140(12) 0.0012(12)
C39 0.0542(19) 0.055(2) 0.0397(17) -0.0114(15) 0.0066(15) 0.0326(16)
C40 0.0242(13) 0.0242(14) 0.0339(14) 0.0004(12) 0.0139(11) 0.0023(11)
C41 0.0352(15) 0.0332(15) 0.0459(16) 0.0047(13) 0.0219(13) -0.0054(13)
C42 0.0346(15) 0.0367(16) 0.0480(16) -0.0003(13) 0.0250(13) -0.0055(13)
C43 0.0278(15) 0.0450(18) 0.0640(19) 0.0061(15) 0.0169(14) -0.0012(13)
C44 0.0423(15) 0.0357(16) 0.0428(16) 0.0053(13) 0.0260(13) 0.0031(13)
C45 0.0412(15) 0.0333(15) 0.0398(16) 0.0076(13) 0.0235(13) 0.0082(13)
C46 0.0493(17) 0.0397(17) 0.0578(18) 0.0099(15) 0.0295(15) 0.0014(14)
C47 0.0630(19) 0.0343(16) 0.0398(16) 0.0050(13) 0.0290(15) 0.0134(14)
C48 0.0494(17) 0.0411(17) 0.0503(18) 0.0045(14) 0.0329(15) 0.0117(14)
C49 0.0454(16) 0.0431(17) 0.0419(16) -0.0026(14) 0.0200(13) 0.0030(14)
C50 0.0278(13) 0.0263(14) 0.0365(14) -0.0004(11) 0.0185(12) 0.0000(11)
C51 0.0295(14) 0.0293(14) 0.0459(16) 0.0008(12) 0.0235(12) 0.0042(12)
C52 0.0295(14) 0.0298(15) 0.0718(19) -0.0054(14) 0.0256(14) 0.0035(12)
C53 0.0251(13) 0.0328(15) 0.0508(16) -0.0099(13) 0.0172(12) 0.0011(12)
C54 0.0343(15) 0.0468(18) 0.0605(19) -0.0028(15) 0.0248(14) -0.0041(14)
C55 0.0433(18) 0.0392(18) 0.103(3) -0.0003(17) 0.0340(18) -0.0071(15)
C56 0.0277(14) 0.0318(15) 0.0431(15) -0.0015(13) 0.0184(12) 0.0042(12)
C57 0.0338(15) 0.0406(16) 0.0457(16) 0.0031(14) 0.0200(13) 0.0131(13)
C58 0.0331(15) 0.0391(17) 0.0517(17) 0.0013(14) 0.0155(13) 0.0097(13)
C59 0.0320(14) 0.0321(15) 0.0370(15) -0.0032(12) 0.0136(12) 0.0074(12)
C60 0.0305(14) 0.0320(15) 0.0474(16) 0.0036(13) 0.0233(13) 0.0043(12)
C61 0.0385(15) 0.0256(15) 0.0573(18) -0.0047(14) 0.0227(14) 0.0001(13)
C62 0.0225(13) 0.0275(14) 0.0394(15) 0.0020(12) 0.0160(12) 0.0019(11)
C63 0.0297(14) 0.0245(14) 0.0440(15) 0.0023(12) 0.0230(12) 0.0010(11)
C64 0.0417(16) 0.0531(18) 0.0471(17) 0.0073(15) 0.0262(14) -0.0040(15)

loop_
_atom_type_symbol
_atom_type_description
_atom_type_scat_dispersion_real
_atom_type_scat_dispersion_imag
_atom_type_scat_source
C C 0.0033 0.0016 'International Tables Vol C Tables 4.2.6.8 and 6.1.1.4'
H H 0.0000 0.0000 'International Tables Vol C Tables 4.2.6.8 and 6.1.1.4'

loop_
_geom_angle_atom_site_label_1
_geom_angle_atom_site_label_2
_geom_angle_atom_site_label_3
_geom_angle
C2 C1 C8 106.69(18)
C2 C1 C9 118.1(2)
C8 C1 C9 122.9(2)
C2 C1 C7 121.36(19)
C8 C1 C7 55.97(13)
C9 C1 C7 116.52(19)
C3 C2 C1 111.20(19)
C3 C2 C12 125.0(2)
C1 C2 C12 123.82(19)
C2 C3 C15 126.1(2)
C2 C3 C4 110.3(2)
C15 C3 C4 123.63(19)
C3 C4 C18 118.33(18)
C3 C4 C5 98.47(17)
C18 C4 C5 113.79(18)
C3 C4 C8 102.92(17)
C18 C4 C8 117.20(18)
C5 C4 C8 103.50(17)
C6 C5 C21 126.6(2)
C6 C5 C4 111.07(19)
C21 C5 C4 121.9(2)
C5 C6 C7 110.8(2)
C5 C6 C24 126.2(2)
C7 C6 C24 122.9(2)
C6 C7 C8 108.94(19)
C6 C7 C27 118.66(19)
C8 C7 C27 122.4(2)
C6 C7 C1 115.63(18)
C8 C7 C1 56.12(13)
C27 C7 C1 119.78(18)
C7 C8 C1 67.91(15)
C7 C8 C30 125.32(19)
C1 C8 C30 120.43(19)
C7 C8 C4 104.42(17)
C1 C8 C4 104.38(17)
C30 C8 C4 121.55(18)
C10 C9 C1 115.58(19)
C10 C9 H9A 108.4
C1 C9 H9A 108.4
C10 C9 H9B 108.4
C1 C9 H9B 108.4
H9A C9 H9B 107.4
C11 C10 C9 111.6(2)
C11 C10 H10A 109.3
C9 C10 H10A 109.3
C11 C10 H10B 109.3
C9 C10 H10B 109.3
H10A C10 H10B 108.0
C10 C11 H11A 109.5
C10 C11 H11B 109.5
H11A C11 H11B 109.5
C10 C11 H11C 109.5
H11A C11 H11C 109.5
H11B C11 H11C 109.5
C2 C12 C13 114.45(19)
C2 C12 H12A 108.6
C13 C12 H12A 108.6
C2 C12 H12B 108.6
C13 C12 H12B 108.6
H12A C12 H12B 107.6
C14 C13 C12 112.4(2)
C14 C13 H13A 109.1
C12 C13 H13A 109.1
C14 C13 H13B 109.1
C12 C13 H13B 109.1
H13A C13 H13B 107.9
C13 C14 H14A 109.5
C13 C14 H14B 109.5
H14A C14 H14B 109.5
C13 C14 H14C 109.5
H14A C14 H14C 109.5
H14B C14 H14C 109.5
C3 C15 C16 112.7(2)
C3 C15 H15A 109.1
C16 C15 H15A 109.1
C3 C15 H15B 109.1
C16 C15 H15B 109.1
H15A C15 H15B 107.8
C17 C16 C15 112.4(2)
C17 C16 H16A 109.1
C15 C16 H16A 109.1
C17 C16 H16B 109.1
C15 C16 H16B 109.1
H16A C16 H16B 107.9
C16 C17 H17A 109.5
C16 C17 H17B 109.5
H17A C17 H17B 109.5
C16 C17 H17C 109.5
H17A C17 H17C 109.5
H17B C17 H17C 109.5
C19 C18 C4 114.21(18)
C19 C18 H18A 108.7
C4 C18 H18A 108.7
C19 C18 H18B 108.7
C4 C18 H18B 108.7
H18A C18 H18B 107.6
C20 C19 C18 113.05(19)
C20 C19 H19A 109.0
C18 C19 H19A 109.0
C20 C19 H19B 109.0
C18 C19 H19B 109.0
H19A C19 H19B 107.8
C19 C20 H20A 109.5
C19 C20 H20B 109.5
H20A C20 H20B 109.5
C19 C20 H20C 109.5
H20A C20 H20C 109.5
H20B C20 H20C 109.5
C5 C21 C22 116.92(19)
C5 C21 H21A 108.1
C22 C21 H21A 108.1
C5 C21 H21B 108.1
C22 C21 H21B 108.1
H21A C21 H21B 107.3
C23 C22 C21 111.80(19)
C23 C22 H22A 109.3
C21 C22 H22A 109.3
C23 C22 H22B 109.3
C21 C22 H22B 109.3
H22A C22 H22B 107.9
C22 C23 H23A 109.5
C22 C23 H23B 109.5
H23A C23 H23B 109.5
C22 C23 H23C 109.5
H23A C23 H23C 109.5
H23B C23 H23C 109.5
C6 C24 C25 113.01(18)
C6 C24 H24A 109.0
C25 C24 H24A 109.0
C6 C24 H24B 109.0
C25 C24 H24B 109.0
H24A C24 H24B 107.8
C26 C25 C24 112.8(2)
C26 C25 H25A 109.0
C24 C25 H25A 109.0
C26 C25 H25B 109.0
C24 C25 H25B 109.0
H25A C25 H25B 107.8
C25 C26 H26A 109.5
C25 C26 H26B 109.5
H26A C26 H26B 109.5
C25 C26 H26C 109.5
H26A C26 H26C 109.5
H26B C26 H26C 109.5
C7 C27 C28 112.05(19)
C7 C27 H27A 109.2
C28 C27 H27A 109.2
C7 C27 H27B 109.2
C28 C27 H27B 109.2
H27A C27 H27B 107.9
C29 C28 C27 113.5(2)
C29 C28 H28A 108.9
C27 C28 H28A 108.9
C29 C28 H28B 108.9
C27 C28 H28B 108.9
H28A C28 H28B 107.7
C28 C29 H29A 109.5
C28 C29 H29B 109.5
H29A C29 H29B 109.5
C28 C29 H29C 109.5
H29A C29 H29C 109.5
H29B C29 H29C 109.5
C8 C30 C31 113.61(18)
C8 C30 H30A 108.8
C31 C30 H30A 108.8
C8 C30 H30B 108.8
C31 C30 H30B 108.8
H30A C30 H30B 107.7
C32 C31 C30 112.62(19)
C32 C31 H31A 109.1
C30 C31 H31A 109.1
C32 C31 H31B 109.1
C30 C31 H31B 109.1
H31A C31 H31B 107.8
C31 C32 H32A 109.5
C31 C32 H32B 109.5
H32A C32 H32B 109.5
C31 C32 H32C 109.5
H32A C32 H32C 109.5
H32B C32 H32C 109.5
C34 C33 C40 111.3(2)
C34 C33 C41 123.3(2)
C40 C33 C41 123.5(2)
C33 C34 C35 110.7(2)
C33 C34 C44 123.9(2)
C35 C34 C44 125.4(2)
C34 C35 C36 109.8(2)
C34 C35 C47 122.7(3)
C36 C35 C47 123.9(2)
C34 C35 C37 117.0(2)
C36 C35 C37 49.11(14)
C47 C35 C37 112.7(2)
C37 C36 C35 81.3(2)
C37 C36 C50 123.0(2)
C35 C36 C50 117.6(2)
C37 C36 C40 104.02(18)
C35 C36 C40 104.03(19)
C50 C36 C40 119.56(19)
C38 C37 C36 109.8(2)
C38 C37 C53 123.2(2)
C36 C37 C53 123.4(2)
C38 C37 C35 109.76(18)
C36 C37 C35 49.64(14)
C53 C37 C35 118.86(18)
C39 C38 C37 111.3(2)
C39 C38 C56 125.1(2)
C37 C38 C56 123.5(2)
C38 C39 C40 110.5(2)
C38 C39 C59 124.0(2)
C40 C39 C59 124.0(2)
C33 C40 C39 85.8(2)
C33 C40 C62 121.9(2)
C39 C40 C62 117.0(2)
C33 C40 C36 103.52(18)
C39 C40 C36 104.19(18)
C62 C40 C36 118.78(19)
C33 C41 C42 112.1(2)
C33 C41 H41A 109.2
C42 C41 H41A 109.2
C33 C41 H41B 109.2
C42 C41 H41B 109.2
H41A C41 H41B 107.9
C43 C42 C41 112.5(2)
C43 C42 H42A 109.1
C41 C42 H42A 109.1
C43 C42 H42B 109.1
C41 C42 H42B 109.1
H42A C42 H42B 107.8
C42 C43 H43A 109.5
C42 C43 H43B 109.5
H43A C43 H43B 109.5
C42 C43 H43C 109.5
H43A C43 H43C 109.5
H43B C43 H43C 109.5
C34 C44 C45 113.63(19)
C34 C44 H44A 108.8
C45 C44 H44A 108.8
C34 C44 H44B 108.8
C45 C44 H44B 108.8
H44A C44 H44B 107.7
C46 C45 C44 113.5(2)
C46 C45 H45A 108.9
C44 C45 H45A 108.9
C46 C45 H45B 108.9
C44 C45 H45B 108.9
H45A C45 H45B 107.7
C45 C46 H46A 109.5
C45 C46 H46B 109.5
H46A C46 H46B 109.5
C45 C46 H46C 109.5
H46A C46 H46C 109.5
H46B C46 H46C 109.5
C48 C47 C35 115.7(2)
C48 C47 H47A 108.4
C35 C47 H47A 108.4
C48 C47 H47B 108.4
C35 C47 H47B 108.4
H47A C47 H47B 107.4
C49 C48 C47 112.3(2)
C49 C48 H48A 109.1
C47 C48 H48A 109.1
C49 C48 H48B 109.1
C47 C48 H48B 109.1
H48A C48 H48B 107.9
C48 C49 H49A 109.5
C48 C49 H49B 109.5
H49A C49 H49B 109.5
C48 C49 H49C 109.5
H49A C49 H49C 109.5
H49B C49 H49C 109.5
C36 C50 C51 113.61(18)
C36 C50 H50A 108.8
C51 C50 H50A 108.8
C36 C50 H50B 108.8
C51 C50 H50B 108.8
H50A C50 H50B 107.7
C52 C51 C50 112.21(19)
C52 C51 H51A 109.2
C50 C51 H51A 109.2
C52 C51 H51B 109.2
C50 C51 H51B 109.2
H51A C51 H51B 107.9
C51 C52 H52A 109.5
C51 C52 H52B 109.5
H52A C52 H52B 109.5
C51 C52 H52C 109.5
H52A C52 H52C 109.5
H52B C52 H52C 109.5
C37 C53 C54 111.6(2)
C37 C53 H53A 109.3
C54 C53 H53A 109.3
C37 C53 H53B 109.3
C54 C53 H53B 109.3
H53A C53 H53B 108.0
C55 C54 C53 113.8(2)
C55 C54 H54A 108.8
C53 C54 H54A 108.8
C55 C54 H54B 108.8
C53 C54 H54B 108.8
H54A C54 H54B 107.7
C54 C55 H55A 109.5
C54 C55 H55B 109.5
H55A C55 H55B 109.5
C54 C55 H55C 109.5
H55A C55 H55C 109.5
H55B C55 H55C 109.5
C38 C56 C57 114.73(19)
C38 C56 H56A 108.6
C57 C56 H56A 108.6
C38 C56 H56B 108.6
C57 C56 H56B 108.6
H56A C56 H56B 107.6
C56 C57 C58 113.6(2)
C56 C57 H57A 108.9
C58 C57 H57A 108.9
C56 C57 H57B 108.9
C58 C57 H57B 108.9
H57A C57 H57B 107.7
C57 C58 H58A 109.5
C57 C58 H58B 109.5
H58A C58 H58B 109.5
C57 C58 H58C 109.5
H58A C58 H58C 109.5
H58B C58 H58C 109.5
C39 C59 C60 116.1(2)
C39 C59 H59A 108.3
C60 C59 H59A 108.3
C39 C59 H59B 108.3
C60 C59 H59B 108.3
H59A C59 H59B 107.4
C61 C60 C59 112.56(19)
C61 C60 H60A 109.1
C59 C60 H60A 109.1
C61 C60 H60B 109.1
C59 C60 H60B 109.1
H60A C60 H60B 107.8
C60 C61 H61A 109.5
C60 C61 H61B 109.5
H61A C61 H61B 109.5
C60 C61 H61C 109.5
H61A C61 H61C 109.5
H61B C61 H61C 109.5
C40 C62 C63 114.03(18)
C40 C62 H62A 108.7
C63 C62 H62A 108.7
C40 C62 H62B 108.7
C63 C62 H62B 108.7
H62A C62 H62B 107.6
C64 C63 C62 113.56(19)
C64 C63 H63A 108.9
C62 C63 H63A 108.9
C64 C63 H63B 108.9
C62 C63 H63B 108.9
H63A C63 H63B 107.7
C63 C64 H64A 109.5
C63 C64 H64B 109.5
H64A C64 H64B 109.5
C63 C64 H64C 109.5
H64A C64 H64C 109.5
H64B C64 H64C 109.5

loop_
_geom_bond_atom_site_label_1
_geom_bond_atom_site_label_2
_geom_bond_distance
C1 C2 1.474(3)
C1 C8 1.514(3)
C1 C9 1.525(3)
C1 C7 1.690(3)
C2 C3 1.356(3)
C2 C12 1.508(3)
C3 C15 1.506(3)
C3 C4 1.525(3)
C4 C18 1.529(3)
C4 C5 1.545(3)
C4 C8 1.557(3)
C5 C6 1.347(3)
C5 C21 1.516(3)
C6 C7 1.460(3)
C6 C24 1.507(3)
C7 C8 1.511(3)
C7 C27 1.516(3)
C8 C30 1.516(3)
C9 C10 1.521(3)
C9 H9A 0.9700
C9 H9B 0.9700
C10 C11 1.519(3)
C10 H10A 0.9700
C10 H10B 0.9700
C11 H11A 0.9600
C11 H11B 0.9600
C11 H11C 0.9600
C12 C13 1.523(3)
C12 H12A 0.9700
C12 H12B 0.9700
C13 C14 1.521(3)
C13 H13A 0.9700
C13 H13B 0.9700
C14 H14A 0.9600
C14 H14B 0.9600
C14 H14C 0.9600
C15 C16 1.521(3)
C15 H15A 0.9700
C15 H15B 0.9700
C16 C17 1.519(3)
C16 H16A 0.9700
C16 H16B 0.9700
C17 H17A 0.9600
C17 H17B 0.9600
C17 H17C 0.9600
C18 C19 1.525(3)
C18 H18A 0.9700
C18 H18B 0.9700
C19 C20 1.519(3)
C19 H19A 0.9700
C19 H19B 0.9700
C20 H20A 0.9600
C20 H20B 0.9600
C20 H20C 0.9600
C21 C22 1.521(3)
C21 H21A 0.9700
C21 H21B 0.9700
C22 C23 1.522(3)
C22 H22A 0.9700
C22 H22B 0.9700
C23 H23A 0.9600
C23 H23B 0.9600
C23 H23C 0.9600
C24 C25 1.530(3)
C24 H24A 0.9700
C24 H24B 0.9700
C25 C26 1.508(3)
C25 H25A 0.9700
C25 H25B 0.9700
C26 H26A 0.9600
C26 H26B 0.9600
C26 H26C 0.9600
C27 C28 1.525(3)
C27 H27A 0.9700
C27 H27B 0.9700
C28 C29 1.511(3)
C28 H28A 0.9700
C28 H28B 0.9700
C29 H29A 0.9600
C29 H29B 0.9600
C29 H29C 0.9600
C30 C31 1.529(3)
C30 H30A 0.9700
C30 H30B 0.9700
C31 C32 1.516(3)
C31 H31A 0.9700
C31 H31B 0.9700
C32 H32A 0.9600
C32 H32B 0.9600
C32 H32C 0.9600
C33 C34 1.384(3)
C33 C40 1.501(3)
C33 C41 1.516(3)
C34 C35 1.396(3)
C34 C44 1.515(3)
C35 C36 1.517(3)
C35 C47 1.518(3)
C35 C37 1.968(4)
C36 C37 1.505(3)
C36 C50 1.518(3)
C36 C40 1.558(3)
C37 C38 1.401(3)
C37 C53 1.513(3)
C38 C39 1.375(3)
C38 C56 1.515(3)
C39 C40 1.503(3)
C39 C59 1.519(3)
C40 C62 1.527(3)
C41 C42 1.522(3)
C41 H41A 0.9700
C41 H41B 0.9700
C42 C43 1.518(3)
C42 H42A 0.9700
C42 H42B 0.9700
C43 H43A 0.9600
C43 H43B 0.9600
C43 H43C 0.9600
C44 C45 1.530(3)
C44 H44A 0.9700
C44 H44B 0.9700
C45 C46 1.524(3)
C45 H45A 0.9700
C45 H45B 0.9700
C46 H46A 0.9600
C46 H46B 0.9600
C46 H46C 0.9600
C47 C48 1.516(3)
C47 H47A 0.9700
C47 H47B 0.9700
C48 C49 1.517(3)
C48 H48A 0.9700
C48 H48B 0.9700
C49 H49A 0.9600
C49 H49B 0.9600
C49 H49C 0.9600
C50 C51 1.529(3)
C50 H50A 0.9700
C50 H50B 0.9700
C51 C52 1.510(3)
C51 H51A 0.9700
C51 H51B 0.9700
C52 H52A 0.9600
C52 H52B 0.9600
C52 H52C 0.9600
C53 C54 1.522(3)
C53 H53A 0.9700
C53 H53B 0.9700
C54 C55 1.508(3)
C54 H54A 0.9700
C54 H54B 0.9700
C55 H55A 0.9600
C55 H55B 0.9600
C55 H55C 0.9600
C56 C57 1.512(3)
C56 H56A 0.9700
C56 H56B 0.9700
C57 C58 1.527(3)
C57 H57A 0.9700
C57 H57B 0.9700
C58 H58A 0.9600
C58 H58B 0.9600
C58 H58C 0.9600
C59 C60 1.520(3)
C59 H59A 0.9700
C59 H59B 0.9700
C60 C61 1.518(3)
C60 H60A 0.9700
C60 H60B 0.9700
C61 H61A 0.9600
C61 H61B 0.9600
C61 H61C 0.9600
C62 C63 1.533(3)
C62 H62A 0.9700
C62 H62B 0.9700
C63 C64 1.511(3)
C63 H63A 0.9700
C63 H63B 0.9700
C64 H64A 0.9600
C64 H64B 0.9600
C64 H64C 0.9600

loop_
_geom_torsion_atom_site_label_1
_geom_torsion_atom_site_label_2
_geom_torsion_atom_site_label_3
_geom_torsion_atom_site_label_4
_geom_torsion
C8 C1 C2 C3 5.9(3)
C9 C1 C2 C3 149.3(2)
C7 C1 C2 C3 -54.0(3)
C8 C1 C2 C12 -174.4(2)
C9 C1 C2 C12 -31.0(3)
C7 C1 C2 C12 125.7(2)
C1 C2 C3 C15 -174.3(2)
C12 C2 C3 C15 6.0(4)
C1 C2 C3 C4 8.4(3)
C12 C2 C3 C4 -171.3(2)
C2 C3 C4 C18 -149.5(2)
C15 C3 C4 C18 33.0(3)
C2 C3 C4 C5 87.5(2)
C15 C3 C4 C5 -89.9(2)
C2 C3 C4 C8 -18.5(2)
C15 C3 C4 C8 164.0(2)
C3 C4 C5 C6 -95.5(2)
C18 C4 C5 C6 138.3(2)
C8 C4 C5 C6 10.0(2)
C3 C4 C5 C21 77.4(2)
C18 C4 C5 C21 -48.8(3)
C8 C4 C5 C21 -177.1(2)
C21 C5 C6 C7 -177.3(2)
C4 C5 C6 C7 -4.8(3)
C21 C5 C6 C24 -0.5(4)
C4 C5 C6 C24 172.0(2)
C5 C6 C7 C8 -2.7(3)
C24 C6 C7 C8 -179.63(19)
C5 C6 C7 C27 -149.1(2)
C24 C6 C7 C27 34.0(3)
C5 C6 C7 C1 58.0(3)
C24 C6 C7 C1 -118.9(2)
C2 C1 C7 C6 -6.7(3)
C8 C1 C7 C6 -96.4(2)
C9 C1 C7 C6 150.3(2)
C2 C1 C7 C8 89.7(2)
C9 C1 C7 C8 -113.3(2)
C2 C1 C7 C27 -159.3(2)
C8 C1 C7 C27 111.1(2)
C9 C1 C7 C27 -2.2(3)
C6 C7 C8 C1 108.7(2)
C27 C7 C8 C1 -106.4(2)
C6 C7 C8 C30 -138.8(2)
C27 C7 C8 C30 6.1(3)
C1 C7 C8 C30 112.5(2)
C6 C7 C8 C4 8.8(2)
C27 C7 C8 C4 153.67(19)
C1 C7 C8 C4 -99.93(18)
C2 C1 C8 C7 -116.9(2)
C9 C1 C8 C7 101.8(2)
C2 C1 C8 C30 124.0(2)
C9 C1 C8 C30 -17.2(3)
C7 C1 C8 C30 -119.0(2)
C2 C1 C8 C4 -17.0(2)
C9 C1 C8 C4 -158.2(2)
C7 C1 C8 C4 99.98(18)
C3 C4 C8 C7 91.32(19)
C18 C4 C8 C7 -136.98(18)
C5 C4 C8 C7 -10.8(2)
C3 C4 C8 C1 20.9(2)
C18 C4 C8 C1 152.60(19)
C5 C4 C8 C1 -81.3(2)
C3 C4 C8 C30 -119.6(2)
C18 C4 C8 C30 12.2(3)
C5 C4 C8 C30 138.29(19)
C2 C1 C9 C10 87.3(3)
C8 C1 C9 C10 -135.6(2)
C7 C1 C9 C10 -70.6(3)
C1 C9 C10 C11 180.0(2)
C3 C2 C12 C13 90.7(3)
C1 C2 C12 C13 -89.0(3)
C2 C12 C13 C14 176.9(2)
C2 C3 C15 C16 90.5(3)
C4 C3 C15 C16 -92.5(3)
C3 C15 C16 C17 174.45(19)
C3 C4 C18 C19 -161.29(19)
C5 C4 C18 C19 -46.4(3)
C8 C4 C18 C19 74.5(2)
C4 C18 C19 C20 -171.68(19)
C6 C5 C21 C22 65.1(3)
C4 C5 C21 C22 -106.6(2)
C5 C21 C22 C23 170.9(2)
C5 C6 C24 C25 -104.6(3)
C7 C6 C24 C25 71.8(3)
C6 C24 C25 C26 176.9(2)
C6 C7 C27 C28 65.9(3)
C8 C7 C27 C28 -75.8(3)
C1 C7 C27 C28 -142.4(2)
C7 C27 C28 C29 179.6(2)
C7 C8 C30 C31 -143.1(2)
C1 C8 C30 C31 -59.9(3)
C4 C8 C30 C31 74.5(3)
C8 C30 C31 C32 -176.8(2)
C40 C33 C34 C35 -3.1(3)
C41 C33 C34 C35 161.4(3)
C40 C33 C34 C44 173.9(2)
C41 C33 C34 C44 -21.6(4)
C33 C34 C35 C36 -2.5(3)
C44 C34 C35 C36 -179.4(2)
C33 C34 C35 C47 -162.0(3)
C44 C34 C35 C47 21.1(4)
C33 C34 C35 C37 50.8(3)
C44 C34 C35 C37 -126.1(2)
C34 C35 C36 C37 109.0(3)
C47 C35 C36 C37 -91.8(3)
C34 C35 C36 C50 -128.1(2)
C47 C35 C36 C50 31.0(4)
C37 C35 C36 C50 122.8(2)
C34 C35 C36 C40 6.7(3)
C47 C35 C36 C40 165.8(3)
C37 C35 C36 C40 -102.37(19)
C35 C36 C37 C38 -99.5(2)
C50 C36 C37 C38 143.1(2)
C40 C36 C37 C38 2.9(3)
C35 C36 C37 C53 101.5(3)
C50 C36 C37 C53 -15.9(4)
C40 C36 C37 C53 -156.2(2)
C50 C36 C37 C35 -117.3(3)
C40 C36 C37 C35 102.4(2)
C34 C35 C37 C38 6.1(3)
C36 C35 C37 C38 99.7(2)
C47 C35 C37 C38 -144.3(2)
C34 C35 C37 C36 -93.6(3)
C47 C35 C37 C36 116.0(2)
C34 C35 C37 C53 155.6(2)
C36 C35 C37 C53 -110.9(2)
C47 C35 C37 C53 5.2(3)
C36 C37 C38 C39 -1.3(3)
C53 C37 C38 C39 157.8(3)
C35 C37 C38 C39 -54.3(3)
C36 C37 C38 C56 175.6(2)
C53 C37 C38 C56 -25.3(4)
C35 C37 C38 C56 122.6(2)
C37 C38 C39 C40 -0.9(3)
C56 C38 C39 C40 -177.8(2)
C37 C38 C39 C59 -167.7(2)
C56 C38 C39 C59 15.5(4)
C34 C33 C40 C39 -96.5(2)
C41 C33 C40 C39 99.0(2)
C34 C33 C40 C62 144.1(2)
C41 C33 C40 C62 -20.3(3)
C34 C33 C40 C36 7.0(3)
C41 C33 C40 C36 -157.4(2)
C38 C39 C40 C33 105.6(3)
C59 C39 C40 C33 -87.7(3)
C38 C39 C40 C62 -130.6(2)
C59 C39 C40 C62 36.1(4)
C38 C39 C40 C36 2.7(3)
C59 C39 C40 C36 169.4(2)
C37 C36 C40 C33 -92.2(2)
C35 C36 C40 C33 -7.9(2)
C50 C36 C40 C33 125.8(2)
C37 C36 C40 C39 -3.2(3)
C35 C36 C40 C39 81.1(3)
C50 C36 C40 C39 -145.2(2)
C37 C36 C40 C62 129.1(2)
C35 C36 C40 C62 -146.6(2)
C50 C36 C40 C62 -12.9(3)
C34 C33 C41 C42 -78.2(3)
C40 C33 C41 C42 84.4(3)
C33 C41 C42 C43 179.5(2)
C33 C34 C44 C45 -80.0(3)
C35 C34 C44 C45 96.5(3)
C34 C44 C45 C46 -179.8(2)
C34 C35 C47 C48 -81.3(4)
C36 C35 C47 C48 122.1(3)
C37 C35 C47 C48 67.2(3)
C35 C47 C48 C49 -178.1(2)
C37 C36 C50 C51 151.4(2)
C35 C36 C50 C51 53.6(3)
C40 C36 C50 C51 -74.1(3)
C36 C50 C51 C52 172.1(2)
C38 C37 C53 C54 -74.6(3)
C36 C37 C53 C54 81.7(3)
C35 C37 C53 C54 140.2(2)
C37 C53 C54 C55 -175.2(2)
C39 C38 C56 C57 98.9(3)
C37 C38 C56 C57 -77.6(3)
C38 C56 C57 C58 -176.0(2)
C38 C39 C59 C60 -77.3(4)
C40 C39 C59 C60 117.7(3)
C39 C59 C60 C61 -172.1(2)
C33 C40 C62 C63 153.9(2)
C39 C40 C62 C63 51.3(3)
C36 C40 C62 C63 -75.1(3)
C40 C62 C63 C64 173.4(2)
